data_1565931
loop_
_publ_author_name
'Lin, Xinzhang'
'Zhang, Junying'
'Tang, Jie'
'Yang, Yang'
'Liu, Chao'
'Huang, Jiahui'

_publ_section_title
;
 Atomically precise structures of
 Pt<sub>2</sub>(S-Adam)<sub>4</sub>(PPh<sub>3</sub>)<sub>2</sub> complexes
 and catalytic application in propane dehydrogenation.
;
_journal_issue 6
_journal_name_full Nanoscale
_journal_page_first 2482
_journal_page_last 2489
_journal_paper_doi 10.1039/d1nr07286b
_journal_volume 14
_journal_year 2022
_chemical_formula_moiety 'C76 H90 P2 Pt2 S4, 2(C H2 Cl2)'
_chemical_formula_sum 'C78 H94 Cl4 P2 Pt2 S4'
_chemical_formula_weight 1753.69
_space_group_crystal_system monoclinic
_space_group_IT_number 14
_space_group_name_Hall '-P 2yn'
_space_group_name_H-M_alt 'P 1 21/n 1'
_atom_sites_solution_hydrogens geom
_audit_creation_date 2018-05-23
_audit_creation_method
;
Olex2 1.2
(compiled 2018.05.18 svn.r3508 for OlexSys, GUI svn.r5497)
;
_audit_update_record
;
2021-02-03 deposited with the CCDC.	2022-01-07 downloaded from the CCDC.
;
_cell_angle_alpha 90
_cell_angle_beta 95.940(5)
_cell_angle_gamma 90
_cell_formula_units_Z 2
_cell_length_a 11.7531(5)
_cell_length_b 23.1655(12)
_cell_length_c 13.3165(7)
_cell_measurement_reflns_used 8281
_cell_measurement_temperature 293(2)
_cell_measurement_theta_max 29.5760
_cell_measurement_theta_min 4.0230
_cell_volume 3606.2(3)
_computing_cell_refinement 'CrysAlisPro 1.171.39.38a (Rigaku OD, 2017)'
_computing_data_collection 'CrysAlisPro 1.171.39.38a (Rigaku OD, 2017)'
_computing_data_reduction 'CrysAlisPro 1.171.39.38a (Rigaku OD, 2017)'
_computing_molecular_graphics 'Olex2 (Dolomanov et al., 2009)'
_computing_publication_material 'Olex2 (Dolomanov et al., 2009)'
_computing_structure_refinement 'XL (Sheldrick, 2008)'
_computing_structure_solution 'SHELXS-97 (Sheldrick, 1990)'
_diffrn_ambient_temperature 293(2)
_diffrn_detector 'CCD plate'
_diffrn_detector_area_resol_mean 10.4070
_diffrn_detector_type Atlas
_diffrn_measured_fraction_theta_full 0.999
_diffrn_measured_fraction_theta_max 0.850
_diffrn_measurement_details
;
List of Runs (angles in degrees, time in seconds):

  # Type    Start    End  Width  t~exp~   \w     \q     \k     \f   Frames
#--------------------------------------------------------------------------
  1  \w      7.00  50.00   1.00   14.19    --   -9.27  57.00   0.00   43
  2  \w    -31.00   0.00   1.00   14.19    --   -9.27  57.00   0.00   31
  3  \w     -4.00  48.00   1.00   14.19    --    9.34 -99.00-180.00   52
  4  \w    -40.00  38.00   1.00   14.19    --    9.34 -19.00-150.00   78
  5  \w     22.00  48.00   1.00   14.19    --    9.34 -99.00  60.00   26
;
_diffrn_measurement_device 'four-circle diffractometer'
_diffrn_measurement_device_type 'Xcalibur, Atlas, Gemini ultra'
_diffrn_measurement_method '\w scans'
_diffrn_orient_matrix_type 'CrysAlisPro convention (1999,Acta A55,543-557)'
_diffrn_orient_matrix_UB_11 0.0162147000
_diffrn_orient_matrix_UB_12 -0.0043159000
_diffrn_orient_matrix_UB_13 0.0523134000
_diffrn_orient_matrix_UB_21 0.0347578000
_diffrn_orient_matrix_UB_22 -0.0236157000
_diffrn_orient_matrix_UB_23 -0.0114801000
_diffrn_orient_matrix_UB_31 0.0469836000
_diffrn_orient_matrix_UB_32 0.0189692000
_diffrn_orient_matrix_UB_33 -0.0024098000
_diffrn_radiation_monochromator graphite
_diffrn_radiation_probe x-ray
_diffrn_radiation_type MoK\a
_diffrn_radiation_wavelength 0.71073
_diffrn_reflns_av_R_equivalents 0.0393
_diffrn_reflns_av_unetI/netI 0.0478
_diffrn_reflns_Laue_measured_fraction_full 0.999
_diffrn_reflns_Laue_measured_fraction_max 0.850
_diffrn_reflns_limit_h_max 15
_diffrn_reflns_limit_h_min -14
_diffrn_reflns_limit_k_max 32
_diffrn_reflns_limit_k_min -25
_diffrn_reflns_limit_l_max 18
_diffrn_reflns_limit_l_min -17
_diffrn_reflns_number 24624
_diffrn_reflns_point_group_measured_fraction_full 0.999
_diffrn_reflns_point_group_measured_fraction_max 0.850
_diffrn_reflns_theta_full 25.242
_diffrn_reflns_theta_max 29.815
_diffrn_reflns_theta_min 2.818
_diffrn_source 'fine-focus sealed X-ray tube'
_diffrn_source_type 'Enhance (Mo) X-ray Source'
_exptl_absorpt_coefficient_mu 4.227
_exptl_absorpt_correction_T_max 1.00000
_exptl_absorpt_correction_T_min 0.81925
_exptl_absorpt_correction_type multi-scan
_exptl_absorpt_process_details
;
CrysAlisPro 1.171.39.38a (Rigaku Oxford Diffraction, 2017)
Empirical absorption correction using spherical harmonics,
 implemented in SCALE3 ABSPACK scaling algorithm.
;
_exptl_crystal_colour colourless
_exptl_crystal_colour_primary colourless
_exptl_crystal_density_diffrn 1.615
_exptl_crystal_density_method 'not measured'
_exptl_crystal_description block
_exptl_crystal_F_000 1760
_exptl_crystal_size_max 0.12
_exptl_crystal_size_mid 0.11
_exptl_crystal_size_min 0.1
_refine_diff_density_max 1.231
_refine_diff_density_min -1.525
_refine_diff_density_rms 0.126
_refine_ls_extinction_method none
_refine_ls_goodness_of_fit_ref 1.091
_refine_ls_hydrogen_treatment constr
_refine_ls_matrix_type full
_refine_ls_number_parameters 416
_refine_ls_number_reflns 8797
_refine_ls_number_restraints 1
_refine_ls_restrained_S_all 1.095
_refine_ls_R_factor_all 0.0486
_refine_ls_R_factor_gt 0.0312
_refine_ls_shift/su_max 0.002
_refine_ls_shift/su_mean 0.000
_refine_ls_structure_factor_coef Fsqd
_refine_ls_weighting_details 'w=1/[\s^2^(Fo^2^)+(0.0247P)^2^+1.3346P] where P=(Fo^2^+2Fc^2^)/3'
_refine_ls_weighting_scheme calc
_refine_ls_wR_factor_gt 0.0624
_refine_ls_wR_factor_ref 0.0707
_reflns_Friedel_coverage 0.000
_reflns_number_gt 7056
_reflns_number_total 8797
_reflns_threshold_expression 'I > 2\s(I)'
_cod_data_source_file d1nr07286b2.cif
_cod_data_source_block lxz-1-180427
_cod_depositor_comments 'Adding full bibliography for 1565931--1565933.cif.'
_cod_database_code 1565931
_shelx_shelxl_version_number 2018/3
_chemical_oxdiff_formula 'C H S P Pt Ag'
_shelx_space_group_comment
;
The symmetry employed for this shelxl refinement is uniquely defined
by the following loop, which should always be used as a source of
symmetry information in preference to the above space-group names.
They are only intended as comments.
;
_shelx_estimated_absorpt_t_max 0.677
_shelx_estimated_absorpt_t_min 0.631
_reflns_odcompleteness_completeness 99.83
_reflns_odcompleteness_iscentric 1
_reflns_odcompleteness_theta 26.32
_olex2_refinement_description
;
1. Fixed Uiso
 At 1.2 times of:
  All C(H) groups, All C(H,H) groups, All C(H,H,H,H) groups
2. Restrained distances
 Cl1-C39 \\sim Cl1A-C39
 with sigma of 0.02
3. Others
 Sof(H39C)=Sof(H39D)=Sof(Cl1A)=1-FVAR(1)
 Sof(H39A)=Sof(H39B)=Sof(Cl1)=FVAR(1)
4.a Ternary CH refined with riding coordinates:
 C3(H3), C5(H5), C10(H10), C13(H13), C15(H15), C20(H20)
4.b Secondary CH2 refined with riding coordinates:
 C2(H2A,H2B), C4(H4A,H4B), C6(H6A,H6B), C7(H7A,H7B), C8(H8A,H8B), C9(H9A,H9B),
 C12(H12A,H12B), C14(H14A,H14B), C16(H16A,H16B), C17(H17A,H17B), C18(H18A,H18B),
  C19(H19A,H19B), C39(H39A,H39B), C39(H39C,H39D)
4.c Aromatic/amide H refined with riding coordinates:
 C22(H22), C23(H23), C24(H24), C25(H25), C26(H26), C28(H28), C29(H29),
 C30(H30), C31(H31), C32(H32), C34(H34), C35(H35), C36(H36), C37(H37), C38(H38)
;
_olex2_submission_special_instructions 'No special instructions were received'
_oxdiff_exptl_absorpt_empirical_details
;
Empirical correction (ABSPACK) includes:
- Absorption correction using spherical harmonics
- Frame scaling
;
_oxdiff_exptl_absorpt_empirical_full_max 1.168
_oxdiff_exptl_absorpt_empirical_full_min 0.822

loop_
_space_group_symop_operation_xyz
'x, y, z'
'-x+1/2, y+1/2, -z+1/2'
'-x, -y, -z'
'x-1/2, -y-1/2, z-1/2'

loop_
_atom_site_label
_atom_site_type_symbol
_atom_site_fract_x
_atom_site_fract_y
_atom_site_fract_z
_atom_site_U_iso_or_equiv
_atom_site_adp_type
_atom_site_occupancy
_atom_site_site_symmetry_order
_atom_site_calc_flag
_atom_site_refinement_flags_posn
_atom_site_refinement_flags_adp
_atom_site_refinement_flags_occupancy
_atom_site_disorder_assembly
_atom_site_disorder_group
C1 C 0.2535(3) 0.13815(16) 0.0780(3) 0.0299(8) Uani 1 1 d . . . . .
C2 C 0.2306(3) 0.10119(18) 0.1689(4) 0.0410(10) Uani 1 1 d . . . . .
H2A H 0.265092 0.119221 0.230370 0.049 Uiso 1 1 calc R . . . .
H2B H 0.265175 0.063457 0.163306 0.049 Uiso 1 1 calc R . . . .
C3 C 0.1012(4) 0.0943(2) 0.1742(5) 0.0550(14) Uani 1 1 d . . . . .
H3 H 0.087493 0.070200 0.232164 0.066 Uiso 1 1 calc R . . . .
C4 C 0.0474(4) 0.0665(2) 0.0772(5) 0.0675(18) Uani 1 1 d . . . . .
H4A H 0.080109 0.028441 0.069958 0.081 Uiso 1 1 calc R . . . .
H4B H -0.034258 0.061982 0.080306 0.081 Uiso 1 1 calc R . . . .
C5 C 0.0683(3) 0.1035(3) -0.0129(5) 0.0623(16) Uani 1 1 d . . . . .
H5 H 0.033197 0.085284 -0.075001 0.075 Uiso 1 1 calc R . . . .
C6 C 0.1978(3) 0.1102(2) -0.0184(4) 0.0478(12) Uani 1 1 d . . . . .
H6A H 0.231724 0.072572 -0.027049 0.057 Uiso 1 1 calc R . . . .
H6B H 0.211146 0.133863 -0.076075 0.057 Uiso 1 1 calc R . . . .
C7 C 0.1998(3) 0.19758(18) 0.0898(4) 0.0417(11) Uani 1 1 d . . . . .
H7A H 0.213445 0.221793 0.032807 0.050 Uiso 1 1 calc R . . . .
H7B H 0.234720 0.215927 0.150814 0.050 Uiso 1 1 calc R . . . .
C8 C 0.0488(4) 0.1539(2) 0.1853(4) 0.0560(14) Uani 1 1 d . . . . .
H8A H -0.032803 0.150272 0.189525 0.067 Uiso 1 1 calc R . . . .
H8B H 0.082790 0.171992 0.247009 0.067 Uiso 1 1 calc R . . . .
C9 C 0.0157(4) 0.1636(3) -0.0014(5) 0.0635(15) Uani 1 1 d . . . . .
H9A H 0.029186 0.187566 -0.058761 0.076 Uiso 1 1 calc R . . . .
H9B H -0.066253 0.160191 0.000724 0.076 Uiso 1 1 calc R . . . .
C10 C 0.0697(3) 0.1912(2) 0.0953(4) 0.0501(13) Uani 1 1 d . . . . .
H10 H 0.036042 0.229440 0.102958 0.060 Uiso 1 1 calc R . . . .
C11 C 0.5482(3) 0.07409(15) -0.1560(3) 0.0250(8) Uani 1 1 d . . . . .
C12 C 0.5385(4) 0.04814(18) -0.2611(3) 0.0349(9) Uani 1 1 d . . . . .
H12A H 0.461144 0.053019 -0.293160 0.042 Uiso 1 1 calc R . . . .
H12B H 0.554923 0.007132 -0.256757 0.042 Uiso 1 1 calc R . . . .
C13 C 0.6239(4) 0.07820(19) -0.3252(3) 0.0435(11) Uani 1 1 d . . . . .
H13 H 0.617872 0.060973 -0.392769 0.052 Uiso 1 1 calc R . . . .
C14 C 0.7455(4) 0.0698(2) -0.2741(4) 0.0473(12) Uani 1 1 d . . . . .
H14A H 0.763203 0.028969 -0.268976 0.057 Uiso 1 1 calc R . . . .
H14B H 0.799897 0.088026 -0.314061 0.057 Uiso 1 1 calc R . . . .
C15 C 0.7544(3) 0.09649(19) -0.1697(3) 0.0417(11) Uani 1 1 d . . . . .
H15 H 0.832577 0.091961 -0.137283 0.050 Uiso 1 1 calc R . . . .
C16 C 0.6704(3) 0.06595(16) -0.1058(3) 0.0285(8) Uani 1 1 d . . . . .
H16A H 0.688502 0.025134 -0.100587 0.034 Uiso 1 1 calc R . . . .
H16B H 0.677155 0.082117 -0.038260 0.034 Uiso 1 1 calc R . . . .
C17 C 0.5191(3) 0.13813(16) -0.1644(3) 0.0352(9) Uani 1 1 d . . . . .
H17A H 0.523639 0.155239 -0.097662 0.042 Uiso 1 1 calc R . . . .
H17B H 0.441619 0.143015 -0.196269 0.042 Uiso 1 1 calc R . . . .
C18 C 0.5947(4) 0.14195(19) -0.3338(3) 0.0479(12) Uani 1 1 d . . . . .
H18A H 0.517732 0.146831 -0.366617 0.058 Uiso 1 1 calc R . . . .
H18B H 0.647283 0.161361 -0.374124 0.058 Uiso 1 1 calc R . . . .
C19 C 0.7246(4) 0.16020(19) -0.1773(4) 0.0445(11) Uani 1 1 d . . . . .
H19A H 0.778061 0.179874 -0.216399 0.053 Uiso 1 1 calc R . . . .
H19B H 0.730964 0.177093 -0.110334 0.053 Uiso 1 1 calc R . . . .
C20 C 0.6036(4) 0.16820(18) -0.2276(3) 0.0421(11) Uani 1 1 d . . . . .
H20 H 0.585703 0.209489 -0.232415 0.050 Uiso 1 1 calc R . . . .
C21 C 0.4944(3) 0.11546(16) 0.3327(3) 0.0277(8) Uani 1 1 d . . . . .
C22 C 0.4560(3) 0.07513(18) 0.3975(3) 0.0332(9) Uani 1 1 d . . . . .
H22 H 0.484790 0.037719 0.397961 0.040 Uiso 1 1 calc R . . . .
C23 C 0.3755(4) 0.0895(2) 0.4619(3) 0.0461(11) Uani 1 1 d . . . . .
H23 H 0.350911 0.061795 0.505374 0.055 Uiso 1 1 calc R . . . .
C24 C 0.3318(4) 0.1441(2) 0.4621(4) 0.0540(13) Uani 1 1 d . . . . .
H24 H 0.275609 0.153319 0.503777 0.065 Uiso 1 1 calc R . . . .
C25 C 0.3716(4) 0.1852(2) 0.4003(4) 0.0536(13) Uani 1 1 d . . . . .
H25 H 0.344048 0.222754 0.401899 0.064 Uiso 1 1 calc R . . . .
C26 C 0.4520(4) 0.17135(18) 0.3356(3) 0.0395(10) Uani 1 1 d . . . . .
H26 H 0.477964 0.199582 0.293864 0.047 Uiso 1 1 calc R . . . .
C27 C 0.6664(3) 0.16154(16) 0.2176(3) 0.0272(8) Uani 1 1 d . . . . .
C28 C 0.6848(3) 0.18044(17) 0.1225(3) 0.0340(9) Uani 1 1 d . . . . .
H28 H 0.651545 0.160896 0.065869 0.041 Uiso 1 1 calc R . . . .
C29 C 0.7528(4) 0.22869(19) 0.1108(4) 0.0438(11) Uani 1 1 d . . . . .
H29 H 0.765059 0.241199 0.046466 0.053 Uiso 1 1 calc R . . . .
C30 C 0.8015(4) 0.2576(2) 0.1933(4) 0.0466(12) Uani 1 1 d . . . . .
H30 H 0.846856 0.289831 0.184995 0.056 Uiso 1 1 calc R . . . .
C31 C 0.7843(4) 0.2396(2) 0.2881(4) 0.0514(12) Uani 1 1 d . . . . .
H31 H 0.817268 0.259902 0.344015 0.062 Uiso 1 1 calc R . . . .
C32 C 0.7180(4) 0.1915(2) 0.3016(3) 0.0441(11) Uani 1 1 d . . . . .
H32 H 0.707718 0.178965 0.366409 0.053 Uiso 1 1 calc R . . . .
C33 C 0.7007(3) 0.05191(16) 0.2981(3) 0.0294(8) Uani 1 1 d . . . . .
C34 C 0.7706(3) 0.02251(19) 0.2375(4) 0.0428(11) Uani 1 1 d . . . . .
H34 H 0.755080 0.023497 0.167651 0.051 Uiso 1 1 calc R . . . .
C35 C 0.8642(4) -0.0084(2) 0.2819(5) 0.0644(16) Uani 1 1 d . . . . .
H35 H 0.911474 -0.027807 0.241320 0.077 Uiso 1 1 calc R . . . .
C36 C 0.8873(4) -0.0107(2) 0.3857(5) 0.0671(16) Uani 1 1 d . . . . .
H36 H 0.948979 -0.032151 0.414821 0.080 Uiso 1 1 calc R . . . .
C37 C 0.8200(4) 0.0185(2) 0.4448(4) 0.0613(15) Uani 1 1 d . . . . .
H37 H 0.836027 0.017132 0.514603 0.074 Uiso 1 1 calc R . . . .
C38 C 0.7271(4) 0.0506(2) 0.4023(3) 0.0430(11) Uani 1 1 d . . . . .
H38 H 0.682540 0.071165 0.443737 0.052 Uiso 1 1 calc R . . . .
P1 P 0.58532(7) 0.09549(4) 0.23471(7) 0.02335(19) Uani 1 1 d . . . . .
Pt1 Pt 0.49868(2) 0.06126(2) 0.08481(2) 0.01971(5) Uani 1 1 d . . . . .
S1 S 0.40779(8) 0.15168(4) 0.07328(8) 0.0282(2) Uani 1 1 d . . . . .
S2 S 0.44013(7) 0.03616(4) -0.08591(7) 0.02151(18) Uani 1 1 d . . . . .
C39 C 0.9656(9) 0.1966(4) -0.4146(10) 0.156(5) Uani 1 1 d D . . . .
H39A H 0.883394 0.191061 -0.420871 0.187 Uiso 0.49(2) 1 calc R . P A 1
H39B H 0.979578 0.237801 -0.410599 0.187 Uiso 0.49(2) 1 calc R . P A 1
H39C H 0.890473 0.212075 -0.406525 0.187 Uiso 0.51(2) 1 calc R . P A 2
H39D H 1.014097 0.228489 -0.430389 0.187 Uiso 0.51(2) 1 calc R . P A 2
Cl1 Cl 1.0149(7) 0.1719(7) -0.5222(7) 0.147(4) Uani 0.49(2) 1 d D . P A 1
Cl2 Cl 1.0217(2) 0.16603(12) -0.3007(2) 0.1419(9) Uani 1 1 d . . . . .
Cl1A Cl 0.955(2) 0.1539(4) -0.5042(11) 0.218(7) Uani 0.51(2) 1 d D . P A 2

loop_
_atom_site_aniso_label
_atom_site_aniso_U_11
_atom_site_aniso_U_22
_atom_site_aniso_U_33
_atom_site_aniso_U_23
_atom_site_aniso_U_13
_atom_site_aniso_U_12
C1 0.0281(17) 0.028(2) 0.032(2) -0.0067(17) -0.0030(16) 0.0045(15)
C2 0.035(2) 0.035(2) 0.053(3) -0.001(2) 0.005(2) 0.0013(18)
C3 0.035(2) 0.055(3) 0.077(4) -0.003(3) 0.016(2) -0.002(2)
C4 0.032(2) 0.061(4) 0.109(6) -0.034(4) 0.008(3) -0.006(2)
C5 0.029(2) 0.084(4) 0.071(4) -0.043(3) -0.010(2) 0.006(2)
C6 0.036(2) 0.056(3) 0.051(3) -0.025(2) 0.001(2) 0.009(2)
C7 0.042(2) 0.034(2) 0.049(3) -0.007(2) 0.003(2) 0.0088(18)
C8 0.038(2) 0.071(4) 0.061(4) -0.020(3) 0.014(2) 0.000(2)
C9 0.036(2) 0.084(4) 0.067(4) -0.019(3) -0.010(2) 0.022(2)
C10 0.036(2) 0.050(3) 0.063(3) -0.018(3) 0.002(2) 0.018(2)
C11 0.0311(18) 0.0220(18) 0.0221(19) 0.0020(15) 0.0039(15) -0.0021(14)
C12 0.056(2) 0.036(2) 0.0127(18) -0.0022(16) 0.0036(18) -0.0199(19)
C13 0.071(3) 0.040(2) 0.022(2) -0.0052(19) 0.015(2) -0.015(2)
C14 0.055(3) 0.042(3) 0.049(3) -0.002(2) 0.028(2) -0.006(2)
C15 0.036(2) 0.049(3) 0.041(3) 0.002(2) 0.0079(19) -0.0101(19)
C16 0.0314(18) 0.027(2) 0.026(2) 0.0010(16) 0.0013(16) -0.0021(15)
C17 0.047(2) 0.028(2) 0.030(2) 0.0036(18) 0.0072(19) 0.0015(18)
C18 0.068(3) 0.045(3) 0.032(3) 0.014(2) 0.007(2) -0.011(2)
C19 0.058(3) 0.041(3) 0.037(3) -0.004(2) 0.014(2) -0.023(2)
C20 0.066(3) 0.025(2) 0.035(3) 0.0038(19) 0.010(2) -0.007(2)
C21 0.0316(18) 0.032(2) 0.0192(19) -0.0076(16) -0.0001(15) -0.0042(16)
C22 0.043(2) 0.035(2) 0.021(2) -0.0035(17) 0.0006(17) -0.0059(18)
C23 0.055(3) 0.054(3) 0.032(3) -0.011(2) 0.016(2) -0.015(2)
C24 0.057(3) 0.064(3) 0.045(3) -0.017(3) 0.021(2) 0.004(2)
C25 0.066(3) 0.052(3) 0.045(3) -0.014(2) 0.014(3) 0.017(2)
C26 0.056(2) 0.033(2) 0.031(2) -0.0062(19) 0.007(2) 0.0056(19)
C27 0.0309(18) 0.0262(19) 0.024(2) -0.0007(16) -0.0005(15) -0.0043(15)
C28 0.040(2) 0.035(2) 0.028(2) -0.0066(18) 0.0018(17) -0.0091(18)
C29 0.054(3) 0.042(3) 0.037(3) 0.003(2) 0.013(2) -0.017(2)
C30 0.048(2) 0.040(3) 0.053(3) -0.007(2) 0.009(2) -0.020(2)
C31 0.059(3) 0.045(3) 0.048(3) -0.011(2) -0.005(2) -0.021(2)
C32 0.058(3) 0.047(3) 0.025(2) 0.000(2) -0.005(2) -0.019(2)
C33 0.0279(17) 0.029(2) 0.030(2) 0.0000(17) -0.0043(16) -0.0033(15)
C34 0.038(2) 0.048(3) 0.040(3) -0.010(2) -0.0075(19) 0.0020(19)
C35 0.041(2) 0.067(4) 0.082(5) -0.022(3) -0.008(3) 0.018(2)
C36 0.049(3) 0.064(4) 0.083(5) 0.004(3) -0.018(3) 0.015(3)
C37 0.050(3) 0.079(4) 0.051(3) 0.021(3) -0.015(2) 0.000(3)
C38 0.041(2) 0.058(3) 0.029(2) 0.007(2) 0.0002(19) -0.002(2)
P1 0.0287(4) 0.0230(5) 0.0179(5) -0.0024(4) 0.0002(4) -0.0027(4)
Pt1 0.02374(7) 0.01820(8) 0.01696(7) -0.00126(6) 0.00106(5) -0.00034(5)
S1 0.0317(4) 0.0211(5) 0.0316(5) -0.0022(4) 0.0028(4) 0.0019(4)
S2 0.0258(4) 0.0205(4) 0.0178(4) -0.0009(4) 0.0002(3) 0.0010(3)
C39 0.149(8) 0.068(6) 0.257(16) 0.027(8) 0.057(10) 0.032(6)
Cl1 0.104(5) 0.190(9) 0.142(6) -0.044(6) -0.012(4) 0.013(4)
Cl2 0.1340(19) 0.137(2) 0.158(3) -0.0034(19) 0.0266(18) -0.0342(16)
Cl1A 0.293(15) 0.110(5) 0.210(10) 0.017(5) -0.168(9) -0.020(7)

loop_
_atom_type_symbol
_atom_type_description
_atom_type_scat_dispersion_real
_atom_type_scat_dispersion_imag
_atom_type_scat_source
C C 0.0033 0.0016 'International Tables Vol C Tables 4.2.6.8 and 6.1.1.4'
H H 0.0000 0.0000 'International Tables Vol C Tables 4.2.6.8 and 6.1.1.4'
Cl Cl 0.1484 0.1585 'International Tables Vol C Tables 4.2.6.8 and 6.1.1.4'
P P 0.1023 0.0942 'International Tables Vol C Tables 4.2.6.8 and 6.1.1.4'
Pt Pt -1.7033 8.3905 'International Tables Vol C Tables 4.2.6.8 and 6.1.1.4'
S S 0.1246 0.1234 'International Tables Vol C Tables 4.2.6.8 and 6.1.1.4'

loop_
_geom_angle_atom_site_label_1
_geom_angle_atom_site_label_2
_geom_angle_atom_site_label_3
_geom_angle
_geom_angle_site_symmetry_1
_geom_angle_site_symmetry_3
_geom_angle_publ_flag
C2 C1 C7 108.3(3) . . ?
C2 C1 S1 112.1(3) . . ?
C6 C1 C2 109.5(4) . . ?
C6 C1 C7 108.9(3) . . ?
C6 C1 S1 112.4(3) . . ?
C7 C1 S1 105.5(3) . . ?
C1 C2 C3 110.5(4) . . ?
C4 C3 C2 109.3(4) . . ?
C4 C3 C8 109.3(5) . . ?
C8 C3 C2 108.8(4) . . ?
C5 C4 C3 110.2(4) . . ?
C4 C5 C6 109.7(4) . . ?
C4 C5 C9 109.5(4) . . ?
C9 C5 C6 108.9(4) . . ?
C1 C6 C5 110.1(4) . . ?
C1 C7 C10 109.9(3) . . ?
C10 C8 C3 109.7(4) . . ?
C10 C9 C5 109.2(4) . . ?
C8 C10 C7 109.5(4) . . ?
C9 C10 C7 109.2(4) . . ?
C9 C10 C8 110.1(4) . . ?
C12 C11 C16 109.4(3) . . ?
C12 C11 C17 108.8(3) . . ?
C12 C11 S2 106.5(2) . . ?
C16 C11 S2 112.3(3) . . ?
C17 C11 C16 110.2(3) . . ?
C17 C11 S2 109.6(2) . . ?
C11 C12 C13 109.8(3) . . ?
C14 C13 C12 109.1(4) . . ?
C18 C13 C12 108.9(4) . . ?
C18 C13 C14 110.5(4) . . ?
C15 C14 C13 109.2(3) . . ?
C14 C15 C16 109.4(3) . . ?
C14 C15 C19 110.0(4) . . ?
C19 C15 C16 109.1(3) . . ?
C11 C16 C15 109.1(3) . . ?
C11 C17 C20 109.2(3) . . ?
C13 C18 C20 108.9(4) . . ?
C15 C19 C20 110.3(3) . . ?
C18 C20 C17 109.9(4) . . ?
C19 C20 C17 109.5(4) . . ?
C19 C20 C18 109.2(4) . . ?
C22 C21 C26 118.2(3) . . ?
C22 C21 P1 121.9(3) . . ?
C26 C21 P1 119.6(3) . . ?
C21 C22 C23 121.0(4) . . ?
C24 C23 C22 120.4(4) . . ?
C23 C24 C25 119.3(4) . . ?
C24 C25 C26 120.8(4) . . ?
C25 C26 C21 120.3(4) . . ?
C28 C27 C32 118.8(3) . . ?
C28 C27 P1 120.9(3) . . ?
C32 C27 P1 120.2(3) . . ?
C27 C28 C29 120.2(4) . . ?
C30 C29 C28 120.2(4) . . ?
C29 C30 C31 120.4(4) . . ?
C30 C31 C32 120.4(4) . . ?
C31 C32 C27 120.0(4) . . ?
C34 C33 C38 119.0(4) . . ?
C34 C33 P1 117.3(3) . . ?
C38 C33 P1 123.5(3) . . ?
C33 C34 C35 119.7(5) . . ?
C36 C35 C34 120.6(5) . . ?
C37 C36 C35 119.8(5) . . ?
C36 C37 C38 120.8(5) . . ?
C33 C38 C37 120.1(4) . . ?
C21 P1 Pt1 118.03(12) . . ?
C27 P1 C21 103.15(17) . . ?
C27 P1 Pt1 111.86(13) . . ?
C33 P1 C21 105.71(18) . . ?
C33 P1 C27 98.52(17) . . ?
C33 P1 Pt1 117.01(13) . . ?
P1 Pt1 S1 84.62(3) . . ?
P1 Pt1 S2 102.56(3) . 3_655 ?
P1 Pt1 S2 167.91(3) . . ?
S1 Pt1 S2 170.36(3) . 3_655 ?
S1 Pt1 S2 94.07(3) . . ?
S2 Pt1 S2 80.24(3) 3_655 . ?
C1 S1 Pt1 106.72(12) . . ?
C11 S2 Pt1 103.25(11) . 3_655 ?
C11 S2 Pt1 102.58(12) . . ?
Pt1 S2 Pt1 99.76(3) 3_655 . ?
Cl1 C39 Cl2 117.9(6) . . ?
Cl1A C39 Cl2 114.0(6) . . ?

loop_
_geom_bond_atom_site_label_1
_geom_bond_atom_site_label_2
_geom_bond_distance
_geom_bond_site_symmetry_2
_geom_bond_publ_flag
C1 C2 1.529(6) . ?
C1 C6 1.524(6) . ?
C1 C7 1.529(5) . ?
C1 S1 1.848(4) . ?
C2 C3 1.538(5) . ?
C3 C4 1.521(8) . ?
C3 C8 1.526(7) . ?
C4 C5 1.517(9) . ?
C5 C6 1.539(6) . ?
C5 C9 1.538(7) . ?
C7 C10 1.545(6) . ?
C8 C10 1.518(7) . ?
C9 C10 1.517(7) . ?
C11 C12 1.517(5) . ?
C11 C16 1.532(5) . ?
C11 C17 1.524(5) . ?
C11 S2 1.871(3) . ?
C12 C13 1.549(5) . ?
C13 C14 1.529(7) . ?
C13 C18 1.518(6) . ?
C14 C15 1.515(7) . ?
C15 C16 1.540(5) . ?
C15 C19 1.518(6) . ?
C17 C20 1.534(5) . ?
C18 C20 1.533(6) . ?
C19 C20 1.519(7) . ?
C21 C22 1.379(5) . ?
C21 C26 1.389(5) . ?
C21 P1 1.830(4) . ?
C22 C23 1.382(5) . ?
C23 C24 1.365(7) . ?
C24 C25 1.373(7) . ?
C25 C26 1.380(6) . ?
C27 C28 1.378(5) . ?
C27 C32 1.399(6) . ?
C27 P1 1.829(4) . ?
C28 C29 1.393(5) . ?
C29 C30 1.361(7) . ?
C30 C31 1.364(7) . ?
C31 C32 1.384(6) . ?
C33 C34 1.388(6) . ?
C33 C38 1.391(6) . ?
C33 P1 1.826(4) . ?
C34 C35 1.392(7) . ?
C35 C36 1.382(8) . ?
C36 C37 1.354(8) . ?
C37 C38 1.391(7) . ?
P1 Pt1 2.2868(9) . ?
Pt1 S1 2.3491(9) . ?
Pt1 S2 2.3683(9) 3_655 ?
Pt1 S2 2.3784(9) . ?
C39 Cl1 1.699(13) . ?
C39 Cl2 1.740(12) . ?
C39 Cl1A 1.544(14) . ?
